data_1518797
loop_
_publ_author_name
'Hao Leia'
'Xuan Xiaob'
'Miao Menga'
'Tao Chenga'
'Yao Shua'
'Ying Ning Tana'
'Chun Y. Liua'

_publ_section_title
;
 Dimolybdenum dimers spaced by phenylene groups: The experimental models
 for study of electronic coupling
;
_journal_name_full 'Inorganica Chimica Acta'
_journal_page_first 63
_journal_page_last 74
_journal_volume 424
_journal_year 2015
_chemical_formula_moiety Mo2(C15H15N2O2)3(OCH2CH3(HOCH2CH3)
_chemical_formula_sum 'C49 H56 Mo2 N6 O8'
_chemical_formula_weight 1048.88
_chemical_name_common MO2(DAniF)3(OCH2CH3(HOCH2CH3)
_space_group_IT_number 14
_symmetry_cell_setting monoclinic
_symmetry_space_group_name_Hall '-P 2ybc'
_symmetry_space_group_name_H-M 'P 1 21/c 1'
_atom_sites_solution_hydrogens geom
_atom_sites_solution_primary direct
_atom_sites_solution_secondary difmap
_cell_angle_alpha 90.00
_cell_angle_beta 92.1310(10)
_cell_angle_gamma 90.00
_cell_formula_units_Z 4
_cell_length_a 15.1128(8)
_cell_length_b 17.4546(9)
_cell_length_c 18.3611(9)
_cell_measurement_temperature 213(2)
_cell_volume 4840.1(4)
_computing_cell_refinement SAINT
_computing_data_collection SMART
_computing_data_reduction SAINT
_computing_molecular_graphics XP
_computing_publication_material CIFTAB
_computing_structure_refinement 'SHELXL-97 (Sheldrick, 1997)'
_computing_structure_solution 'SHELXS-97 (Sheldrick, 1990)'
_diffrn_ambient_temperature 213(2)
_diffrn_measured_fraction_theta_full 0.994
_diffrn_measured_fraction_theta_max 0.994
_diffrn_radiation_monochromator graphite
_diffrn_radiation_source 'fine-focus sealed tube'
_diffrn_radiation_type MoK\a
_diffrn_radiation_wavelength 0.71073
_diffrn_reflns_av_R_equivalents 0.0310
_diffrn_reflns_av_sigmaI/netI 0.0352
_diffrn_reflns_limit_h_max 18
_diffrn_reflns_limit_h_min -14
_diffrn_reflns_limit_k_max 19
_diffrn_reflns_limit_k_min -20
_diffrn_reflns_limit_l_max 22
_diffrn_reflns_limit_l_min -22
_diffrn_reflns_number 27829
_diffrn_reflns_theta_full 25.27
_diffrn_reflns_theta_max 25.27
_diffrn_reflns_theta_min 1.61
_exptl_absorpt_coefficient_mu 0.577
_exptl_absorpt_correction_T_max 0.972
_exptl_absorpt_correction_T_min 0.933
_exptl_absorpt_correction_type multi-scan
_exptl_absorpt_process_details SADABS
_exptl_crystal_colour yellow
_exptl_crystal_density_diffrn 1.439
_exptl_crystal_density_method 'not measured'
_exptl_crystal_description plate
_exptl_crystal_F_000 2160
_exptl_crystal_size_max 0.2
_exptl_crystal_size_mid 0.1
_exptl_crystal_size_min 0.05
_refine_diff_density_max 0.797
_refine_diff_density_min -0.318
_refine_diff_density_rms 0.067
_refine_ls_extinction_method none
_refine_ls_goodness_of_fit_ref 1.049
_refine_ls_hydrogen_treatment mixed
_refine_ls_matrix_type full
_refine_ls_number_parameters 599
_refine_ls_number_reflns 8720
_refine_ls_number_restraints 0
_refine_ls_restrained_S_all 1.049
_refine_ls_R_factor_all 0.0493
_refine_ls_R_factor_gt 0.0330
_refine_ls_shift/su_max 0.001
_refine_ls_shift/su_mean 0.000
_refine_ls_structure_factor_coef Fsqd
_refine_ls_weighting_details 'calc w=1/[\s^2^(Fo^2^)+(0.0388P)^2^+2.7355P] where P=(Fo^2^+2Fc^2^)/3'
_refine_ls_weighting_scheme calc
_refine_ls_wR_factor_gt 0.0763
_refine_ls_wR_factor_ref 0.0860
_reflns_number_gt 6901
_reflns_number_total 8720
_reflns_threshold_expression >2sigma(I)
_cod_data_source_file ICA-2015-424-63-74.cif
_cod_data_source_block Mo2(DAniF)3(OCH2CH3(HOCH2CH3)
_cod_original_sg_symbol_H-M P2(1)/c
_cod_database_code 1518797

loop_
_symmetry_equiv_pos_as_xyz
'x, y, z'
'-x, y+1/2, -z+1/2'
'-x, -y, -z'
'x, -y-1/2, z-1/2'

loop_
_atom_site_label
_atom_site_type_symbol
_atom_site_fract_x
_atom_site_fract_y
_atom_site_fract_z
_atom_site_U_iso_or_equiv
_atom_site_adp_type
_atom_site_occupancy
_atom_site_symmetry_multiplicity
_atom_site_calc_flag
_atom_site_refinement_flags
_atom_site_disorder_assembly
_atom_site_disorder_group
Mo1 Mo 1.261330(17) 0.480401(14) 0.285292(14) 0.02925(8) Uani 1 1 d . . .
Mo2 Mo 1.148847(18) 0.462279(14) 0.216901(14) 0.02980(8) Uani 1 1 d . A .
N1 N 1.22609(16) 0.59809(13) 0.30342(13) 0.0301(5) Uani 1 1 d . . .
N2 N 1.10099(16) 0.57804(13) 0.23085(13) 0.0315(6) Uani 1 1 d . . .
N3 N 1.19505(16) 0.44407(13) 0.37975(13) 0.0301(6) Uani 1 1 d . . .
N4 N 1.07342(16) 0.42140(13) 0.30400(13) 0.0300(5) Uani 1 1 d . . .
N5 N 1.31159(17) 0.36633(13) 0.26956(13) 0.0329(6) Uani 1 1 d . . .
N6 N 1.19015(17) 0.34773(13) 0.19262(13) 0.0330(6) Uani 1 1 d . . .
O1 O 1.42670(18) 0.79962(15) 0.48015(14) 0.0613(7) Uani 1 1 d . . .
O2 O 0.7852(2) 0.70249(17) 0.11403(18) 0.0806(9) Uani 1 1 d . . .
O3 O 1.36808(17) 0.37693(16) 0.64713(13) 0.0579(7) Uani 1 1 d . . .
O4 O 0.70633(16) 0.41137(17) 0.25652(14) 0.0624(7) Uani 1 1 d . . .
O5 O 1.64800(17) 0.28941(16) 0.38553(14) 0.0613(7) Uani 1 1 d . . .
O6 O 0.95935(16) 0.16832(13) 0.01874(13) 0.0497(6) Uani 1 1 d . . .
O7 O 1.34349(15) 0.52193(12) 0.19858(11) 0.0390(5) Uani 1 1 d . . .
O8 O 1.21035(17) 0.49839(13) 0.11827(12) 0.0418(5) Uani 1 1 d . . .
H8 H 1.274(4) 0.511(3) 0.139(3) 0.113(18) Uiso 1 1 d . . .
C1 C 1.4182(3) 0.4847(2) 0.1724(2) 0.0547(10) Uani 1 1 d . . .
H1A H 1.4007 0.4356 0.1519 0.066 Uiso 1 1 calc R . .
H1B H 1.4603 0.4754 0.2126 0.066 Uiso 1 1 calc R . .
C2 C 1.4618(3) 0.5316(3) 0.1153(3) 0.0853(15) Uani 1 1 d . . .
H2A H 1.5126 0.5046 0.0986 0.128 Uiso 1 1 calc R . .
H2B H 1.4802 0.5799 0.1358 0.128 Uiso 1 1 calc R . .
H2C H 1.4206 0.5402 0.0751 0.128 Uiso 1 1 calc R . .
C3A C 1.1925(8) 0.5598(12) 0.0709(11) 0.042(3) Uani 0.591(10) 1 d P A 1
H3AA H 1.2445 0.5713 0.0434 0.050 Uiso 0.591(10) 1 calc PR A 1
H3AB H 1.1774 0.6050 0.0985 0.050 Uiso 0.591(10) 1 calc PR A 1
C4A C 1.1142(6) 0.5378(4) 0.0179(4) 0.071(3) Uiso 0.591(10) 1 d P A 1
H4AA H 1.0985 0.5810 -0.0122 0.107 Uiso 0.591(10) 1 calc PR A 1
H4AB H 1.0643 0.5230 0.0455 0.107 Uiso 0.591(10) 1 calc PR A 1
H4AC H 1.1314 0.4958 -0.0122 0.107 Uiso 0.591(10) 1 calc PR A 1
C3B C 1.1631(11) 0.5535(18) 0.0674(15) 0.041(4) Uani 0.409(10) 1 d P A 2
H3BA H 1.1002 0.5424 0.0646 0.049 Uiso 0.409(10) 1 calc PR A 2
H3BB H 1.1714 0.6057 0.0845 0.049 Uiso 0.409(10) 1 calc PR A 2
C4B C 1.2011(10) 0.5438(7) -0.0036(7) 0.094(5) Uiso 0.409(10) 1 d P A 2
H4BA H 1.1804 0.5839 -0.0356 0.141 Uiso 0.409(10) 1 calc PR A 2
H4BB H 1.1835 0.4950 -0.0236 0.141 Uiso 0.409(10) 1 calc PR A 2
H4BC H 1.2645 0.5459 0.0015 0.141 Uiso 0.409(10) 1 calc PR A 2
C10 C 1.1517(2) 0.62376(16) 0.27231(16) 0.0329(7) Uani 1 1 d . . .
H10A H 1.1347 0.6743 0.2795 0.039 Uiso 1 1 calc R . .
C11 C 1.2763(2) 0.64870(16) 0.34997(16) 0.0328(7) Uani 1 1 d . . .
C12 C 1.2378(2) 0.70029(18) 0.39758(17) 0.0398(8) Uani 1 1 d . . .
H12A H 1.1765 0.7026 0.4000 0.048 Uiso 1 1 calc R . .
C13 C 1.2902(2) 0.74795(19) 0.44120(18) 0.0453(8) Uani 1 1 d . . .
H13A H 1.2638 0.7817 0.4731 0.054 Uiso 1 1 calc R . .
C14 C 1.3815(2) 0.74590(19) 0.43786(18) 0.0434(8) Uani 1 1 d . . .
C15 C 1.4210(2) 0.69289(19) 0.39424(18) 0.0440(8) Uani 1 1 d . . .
H15A H 1.4823 0.6888 0.3940 0.053 Uiso 1 1 calc R . .
C16 C 1.3673(2) 0.64535(17) 0.35025(18) 0.0385(8) Uani 1 1 d . . .
H16A H 1.3940 0.6101 0.3200 0.046 Uiso 1 1 calc R . .
C17 C 1.5201(3) 0.8016(2) 0.4753(2) 0.0721(13) Uani 1 1 d . . .
H17A H 1.5440 0.8409 0.5069 0.108 Uiso 1 1 calc R . .
H17B H 1.5350 0.8124 0.4260 0.108 Uiso 1 1 calc R . .
H17C H 1.5444 0.7529 0.4898 0.108 Uiso 1 1 calc R . .
C21 C 1.0228(2) 0.60948(16) 0.19729(16) 0.0326(7) Uani 1 1 d . . .
C22 C 0.9486(2) 0.56401(19) 0.1865(2) 0.0488(9) Uani 1 1 d . . .
H22A H 0.9523 0.5125 0.1992 0.059 Uiso 1 1 calc R . .
C23 C 0.8693(2) 0.5918(2) 0.1578(2) 0.0524(9) Uani 1 1 d . . .
H23A H 0.8210 0.5592 0.1514 0.063 Uiso 1 1 calc R . .
C24 C 0.8620(2) 0.6674(2) 0.13885(19) 0.0492(9) Uani 1 1 d . . .
C25 C 0.9363(3) 0.71385(19) 0.1465(2) 0.0522(10) Uani 1 1 d . . .
H25A H 0.9327 0.7650 0.1326 0.063 Uiso 1 1 calc R . .
C26 C 1.0153(2) 0.68520(17) 0.17444(17) 0.0411(8) Uani 1 1 d . . .
H26A H 1.0646 0.7171 0.1781 0.049 Uiso 1 1 calc R . .
C27 C 0.7064(3) 0.6614(3) 0.1150(4) 0.117(2) Uani 1 1 d . . .
H27A H 0.6586 0.6929 0.0963 0.175 Uiso 1 1 calc R . .
H27B H 0.6951 0.6466 0.1642 0.175 Uiso 1 1 calc R . .
H27C H 0.7110 0.6164 0.0853 0.175 Uiso 1 1 calc R . .
C30 C 1.1119(2) 0.42015(16) 0.37000(16) 0.0311(7) Uani 1 1 d . . .
H30A H 1.0808 0.4026 0.4095 0.037 Uiso 1 1 calc R . .
C31 C 1.2375(2) 0.42959(17) 0.44917(16) 0.0318(7) Uani 1 1 d . . .
C32 C 1.2337(2) 0.35707(18) 0.48123(17) 0.0402(8) Uani 1 1 d . . .
H32A H 1.2009 0.3185 0.4580 0.048 Uiso 1 1 calc R . .
C33 C 1.2776(2) 0.3418(2) 0.54660(18) 0.0467(9) Uani 1 1 d . . .
H33A H 1.2742 0.2932 0.5672 0.056 Uiso 1 1 calc R . .
C34 C 1.3267(2) 0.3985(2) 0.58173(17) 0.0434(8) Uani 1 1 d . . .
C35 C 1.3319(2) 0.47064(19) 0.55102(18) 0.0412(8) Uani 1 1 d . . .
H35A H 1.3651 0.5088 0.5744 0.049 Uiso 1 1 calc R . .
C36 C 1.2869(2) 0.48601(18) 0.48473(17) 0.0368(7) Uani 1 1 d . . .
H36A H 1.2901 0.5346 0.4643 0.044 Uiso 1 1 calc R . .
C37 C 1.4138(3) 0.4349(3) 0.6871(2) 0.0750(14) Uani 1 1 d . . .
H37A H 1.4396 0.4134 0.7311 0.112 Uiso 1 1 calc R . .
H37B H 1.3732 0.4748 0.6991 0.112 Uiso 1 1 calc R . .
H37C H 1.4597 0.4557 0.6582 0.112 Uiso 1 1 calc R . .
C41 C 0.9802(2) 0.40953(16) 0.29672(16) 0.0335(7) Uani 1 1 d . . .
C42 C 0.9438(2) 0.36925(16) 0.23748(17) 0.0348(7) Uani 1 1 d . . .
H42A H 0.9811 0.3427 0.2071 0.042 Uiso 1 1 calc R . .
C43 C 0.8531(2) 0.36780(17) 0.22274(18) 0.0374(7) Uani 1 1 d . . .
H43A H 0.8303 0.3410 0.1825 0.045 Uiso 1 1 calc R . .
C44 C 0.7966(2) 0.4060(2) 0.26758(19) 0.0447(8) Uani 1 1 d . . .
C45 C 0.8319(2) 0.4432(2) 0.3289(2) 0.0598(11) Uani 1 1 d . . .
H45A H 0.7943 0.4667 0.3611 0.072 Uiso 1 1 calc R . .
C46 C 0.9219(2) 0.4456(2) 0.34223(19) 0.0501(9) Uani 1 1 d . . .
H46A H 0.9443 0.4722 0.3828 0.060 Uiso 1 1 calc R . .
C47 C 0.6689(3) 0.3839(3) 0.1900(2) 0.0670(12) Uani 1 1 d . . .
H47A H 0.6059 0.3911 0.1892 0.101 Uiso 1 1 calc R . .
H47B H 0.6820 0.3304 0.1851 0.101 Uiso 1 1 calc R . .
H47C H 0.6934 0.4116 0.1503 0.101 Uiso 1 1 calc R . .
C50 C 1.2635(2) 0.32095(17) 0.22477(16) 0.0349(7) Uani 1 1 d . . .
H50A H 1.2815 0.2709 0.2163 0.042 Uiso 1 1 calc R . .
C51 C 1.3951(2) 0.34028(17) 0.29738(17) 0.0344(7) Uani 1 1 d . . .
C52 C 1.4302(2) 0.37326(19) 0.36171(18) 0.0432(8) Uani 1 1 d . . .
H52A H 1.3965 0.4088 0.3863 0.052 Uiso 1 1 calc R . .
C53 C 1.5130(2) 0.3545(2) 0.38949(19) 0.0484(9) Uani 1 1 d . . .
H53A H 1.5347 0.3778 0.4321 0.058 Uiso 1 1 calc R . .
C54 C 1.5647(2) 0.3013(2) 0.35474(19) 0.0448(8) Uani 1 1 d . . .
C55 C 1.5308(2) 0.2665(2) 0.2928(2) 0.0515(9) Uani 1 1 d . . .
H55A H 1.5638 0.2293 0.2697 0.062 Uiso 1 1 calc R . .
C56 C 1.4474(2) 0.28660(19) 0.26427(18) 0.0433(8) Uani 1 1 d . . .
H56A H 1.4262 0.2632 0.2216 0.052 Uiso 1 1 calc R . .
C57 C 1.7021(3) 0.2343(2) 0.3513(2) 0.0708(12) Uani 1 1 d . . .
H57A H 1.7583 0.2310 0.3773 0.106 Uiso 1 1 calc R . .
H57B H 1.7111 0.2496 0.3019 0.106 Uiso 1 1 calc R . .
H57C H 1.6735 0.1852 0.3517 0.106 Uiso 1 1 calc R . .
C61 C 1.1363(2) 0.29751(16) 0.14867(16) 0.0314(7) Uani 1 1 d . . .
C62 C 1.0949(2) 0.32658(17) 0.08549(17) 0.0409(8) Uani 1 1 d . . .
H62A H 1.1065 0.3766 0.0712 0.049 Uiso 1 1 calc R . .
C63 C 1.0370(2) 0.28241(18) 0.04384(18) 0.0424(8) Uani 1 1 d . . .
H63A H 1.0097 0.3029 0.0020 0.051 Uiso 1 1 calc R . .
C64 C 1.0191(2) 0.20757(18) 0.06380(17) 0.0366(7) Uani 1 1 d . . .
C65 C 1.0602(2) 0.17739(18) 0.12587(17) 0.0396(8) Uani 1 1 d . . .
H65A H 1.0495 0.1270 0.1394 0.047 Uiso 1 1 calc R . .
C66 C 1.1175(2) 0.22278(17) 0.16783(17) 0.0364(7) Uani 1 1 d . . .
H66A H 1.1441 0.2024 0.2100 0.044 Uiso 1 1 calc R . .
C67 C 0.9389(3) 0.0923(2) 0.0378(2) 0.0622(11) Uani 1 1 d . . .
H67A H 0.8970 0.0716 0.0025 0.093 Uiso 1 1 calc R . .
H67B H 0.9138 0.0917 0.0850 0.093 Uiso 1 1 calc R . .
H67C H 0.9919 0.0620 0.0387 0.093 Uiso 1 1 calc R . .

loop_
_atom_site_aniso_label
_atom_site_aniso_U_11
_atom_site_aniso_U_22
_atom_site_aniso_U_33
_atom_site_aniso_U_23
_atom_site_aniso_U_13
_atom_site_aniso_U_12
Mo1 0.02935(15) 0.02487(14) 0.03325(15) -0.00115(10) -0.00243(11) -0.00048(10)
Mo2 0.03192(16) 0.02399(14) 0.03306(15) -0.00161(10) -0.00446(11) 0.00017(10)
N1 0.0310(14) 0.0259(13) 0.0329(13) -0.0009(10) -0.0045(11) -0.0031(10)
N2 0.0327(15) 0.0258(13) 0.0354(14) -0.0025(11) -0.0074(11) 0.0003(11)
N3 0.0312(15) 0.0275(13) 0.0313(14) -0.0014(10) -0.0014(11) 0.0000(10)
N4 0.0299(14) 0.0248(12) 0.0347(14) -0.0016(10) -0.0057(11) 0.0001(10)
N5 0.0332(15) 0.0268(13) 0.0385(14) -0.0009(11) -0.0004(11) 0.0008(11)
N6 0.0356(15) 0.0269(13) 0.0364(14) -0.0032(11) -0.0006(12) 0.0006(11)
O1 0.0574(18) 0.0600(16) 0.0652(17) -0.0201(13) -0.0138(14) -0.0180(13)
O2 0.062(2) 0.0654(19) 0.111(3) 0.0146(17) -0.0357(18) 0.0195(15)
O3 0.0541(17) 0.0761(18) 0.0424(14) 0.0064(13) -0.0143(12) 0.0102(14)
O4 0.0282(14) 0.085(2) 0.0737(19) -0.0207(15) -0.0046(12) 0.0058(13)
O5 0.0385(15) 0.0804(19) 0.0641(17) 0.0059(14) -0.0089(13) 0.0155(13)
O6 0.0508(16) 0.0421(14) 0.0556(15) -0.0071(11) -0.0057(12) -0.0150(11)
O7 0.0443(14) 0.0359(12) 0.0371(12) 0.0007(9) 0.0081(10) -0.0012(10)
O8 0.0491(15) 0.0401(13) 0.0360(13) 0.0030(10) -0.0023(11) 0.0008(11)
C1 0.049(2) 0.059(2) 0.056(2) 0.0025(19) 0.0028(19) -0.0001(18)
C2 0.070(3) 0.102(4) 0.085(3) 0.029(3) 0.031(3) 0.009(3)
C3A 0.035(8) 0.049(5) 0.041(5) -0.002(3) -0.013(6) -0.003(7)
C3B 0.027(10) 0.055(8) 0.040(7) 0.011(5) -0.016(9) -0.008(9)
C10 0.0395(19) 0.0233(15) 0.0358(17) 0.0002(12) 0.0004(14) 0.0021(13)
C11 0.0353(18) 0.0263(15) 0.0364(17) 0.0040(13) -0.0024(14) -0.0040(13)
C12 0.0379(19) 0.0378(18) 0.0437(19) -0.0054(15) 0.0004(15) -0.0046(14)
C13 0.052(2) 0.0413(19) 0.043(2) -0.0112(15) 0.0021(17) -0.0028(16)
C14 0.051(2) 0.0386(18) 0.0395(19) -0.0009(15) -0.0088(16) -0.0093(16)
C15 0.034(2) 0.045(2) 0.052(2) 0.0008(16) -0.0093(16) -0.0018(15)
C16 0.0372(19) 0.0306(17) 0.047(2) -0.0024(14) -0.0032(15) -0.0006(13)
C17 0.058(3) 0.072(3) 0.084(3) -0.014(2) -0.022(2) -0.023(2)
C21 0.0378(19) 0.0271(16) 0.0325(17) -0.0018(12) -0.0046(14) 0.0028(13)
C22 0.048(2) 0.0300(18) 0.067(2) 0.0084(16) -0.0209(18) -0.0019(15)
C23 0.049(2) 0.042(2) 0.064(2) 0.0091(17) -0.0196(19) -0.0035(16)
C24 0.049(2) 0.048(2) 0.050(2) 0.0031(17) -0.0158(17) 0.0107(17)
C25 0.069(3) 0.0294(18) 0.057(2) 0.0079(16) -0.016(2) 0.0104(17)
C26 0.048(2) 0.0307(17) 0.0443(19) 0.0027(14) -0.0063(16) 0.0006(14)
C27 0.058(3) 0.099(4) 0.189(6) 0.005(4) -0.056(4) 0.015(3)
C30 0.0305(17) 0.0261(15) 0.0367(17) -0.0004(13) 0.0025(13) 0.0029(12)
C31 0.0295(17) 0.0344(16) 0.0315(16) -0.0001(13) 0.0006(13) 0.0025(13)
C32 0.039(2) 0.0379(18) 0.0436(19) 0.0042(15) -0.0035(15) -0.0069(14)
C33 0.045(2) 0.048(2) 0.046(2) 0.0153(16) 0.0006(17) -0.0021(16)
C34 0.039(2) 0.057(2) 0.0341(18) 0.0026(16) 0.0020(15) 0.0106(16)
C35 0.0348(19) 0.047(2) 0.0414(19) -0.0131(15) -0.0074(15) 0.0023(15)
C36 0.0367(19) 0.0339(17) 0.0395(18) -0.0001(14) -0.0026(14) 0.0018(14)
C37 0.076(3) 0.094(3) 0.053(3) -0.019(2) -0.030(2) 0.033(3)
C41 0.0328(18) 0.0283(16) 0.0392(18) 0.0021(13) -0.0021(14) 0.0013(13)
C42 0.0330(18) 0.0262(15) 0.0452(19) -0.0039(13) 0.0011(14) 0.0012(13)
C43 0.0346(19) 0.0319(17) 0.0453(19) -0.0025(14) -0.0047(15) -0.0026(13)
C44 0.0287(18) 0.053(2) 0.052(2) -0.0064(17) -0.0013(16) 0.0020(15)
C45 0.040(2) 0.085(3) 0.055(2) -0.026(2) 0.0070(18) 0.009(2)
C46 0.038(2) 0.066(2) 0.046(2) -0.0193(18) -0.0046(16) 0.0009(17)
C47 0.036(2) 0.096(3) 0.068(3) -0.015(2) -0.014(2) 0.001(2)
C50 0.0397(19) 0.0255(15) 0.0395(18) -0.0038(13) 0.0028(14) 0.0031(13)
C51 0.0344(18) 0.0297(16) 0.0389(18) 0.0024(13) 0.0009(14) 0.0004(13)
C52 0.043(2) 0.0409(19) 0.046(2) -0.0068(15) 0.0006(16) 0.0063(15)
C53 0.042(2) 0.062(2) 0.041(2) -0.0022(17) -0.0085(16) -0.0003(17)
C54 0.035(2) 0.052(2) 0.048(2) 0.0098(17) -0.0001(16) 0.0069(16)
C55 0.042(2) 0.050(2) 0.063(2) -0.0070(18) 0.0020(18) 0.0166(17)
C56 0.040(2) 0.0448(19) 0.044(2) -0.0081(15) -0.0038(16) 0.0047(15)
C57 0.042(2) 0.075(3) 0.095(3) 0.013(2) -0.001(2) 0.022(2)
C61 0.0322(17) 0.0268(15) 0.0355(17) -0.0075(13) 0.0035(13) 0.0019(12)
C62 0.056(2) 0.0262(16) 0.0406(19) 0.0011(14) -0.0034(16) -0.0028(14)
C63 0.051(2) 0.0363(18) 0.0389(19) 0.0014(14) -0.0074(16) -0.0007(15)
C64 0.0352(19) 0.0364(17) 0.0384(18) -0.0090(14) 0.0033(14) -0.0043(14)
C65 0.047(2) 0.0278(16) 0.0436(19) -0.0019(14) 0.0024(16) -0.0044(14)
C66 0.041(2) 0.0333(17) 0.0351(17) -0.0005(13) -0.0022(14) 0.0024(14)
C67 0.070(3) 0.050(2) 0.066(3) -0.0129(19) 0.003(2) -0.015(2)

loop_
_atom_type_symbol
_atom_type_description
_atom_type_scat_dispersion_real
_atom_type_scat_dispersion_imag
_atom_type_scat_source
C C 0.0033 0.0016 'International Tables Vol C Tables 4.2.6.8 and 6.1.1.4'
H H 0.0000 0.0000 'International Tables Vol C Tables 4.2.6.8 and 6.1.1.4'
N N 0.0061 0.0033 'International Tables Vol C Tables 4.2.6.8 and 6.1.1.4'
O O 0.0106 0.0060 'International Tables Vol C Tables 4.2.6.8 and 6.1.1.4'
Mo Mo -1.6832 0.6857 'International Tables Vol C Tables 4.2.6.8 and 6.1.1.4'

loop_
_geom_angle_atom_site_label_1
_geom_angle_atom_site_label_2
_geom_angle_atom_site_label_3
_geom_angle
Mo2 Mo1 N3 92.71(7)
Mo2 Mo1 N1 92.11(6)
N3 Mo1 N1 91.82(9)
Mo2 Mo1 N5 93.57(7)
N3 Mo1 N5 90.73(9)
N1 Mo1 N5 173.66(9)
Mo2 Mo1 O7 94.81(6)
N3 Mo1 O7 172.42(9)
N1 Mo1 O7 86.93(8)
N5 Mo1 O7 89.78(9)
Mo1 Mo2 N4 92.61(6)
Mo1 Mo2 N6 91.68(7)
N4 Mo2 N6 90.68(9)
Mo1 Mo2 O8 95.36(7)
N4 Mo2 O8 171.91(9)
N6 Mo2 O8 87.71(9)
Mo1 Mo2 N2 93.17(6)
N4 Mo2 N2 91.92(9)
N6 Mo2 N2 174.39(9)
O8 Mo2 N2 89.02(9)
C10 N1 C11 118.3(2)
C10 N1 Mo1 117.96(19)
C11 N1 Mo1 123.69(19)
C10 N2 C21 118.0(2)
C10 N2 Mo2 116.16(19)
C21 N2 Mo2 125.78(18)
C30 N3 C31 117.1(2)
C30 N3 Mo1 117.0(2)
C31 N3 Mo1 124.75(19)
C30 N4 C41 118.8(3)
C30 N4 Mo2 117.7(2)
C41 N4 Mo2 122.35(18)
C50 N5 C51 119.2(2)
C50 N5 Mo1 116.4(2)
C51 N5 Mo1 124.15(19)
C50 N6 C61 119.2(2)
C50 N6 Mo2 118.8(2)
C61 N6 Mo2 121.72(19)
C14 O1 C17 117.0(3)
C24 O2 C27 118.6(3)
C34 O3 C37 116.9(3)
C44 O4 C47 117.9(3)
C54 O5 C57 116.9(3)
C64 O6 C67 117.5(3)
C1 O7 Mo1 125.7(2)
C3A O8 C3B 17.8(9)
C3A O8 Mo2 131.7(8)
C3B O8 Mo2 119.9(9)
O7 C1 C2 111.5(3)
O8 C3A C4A 108.9(11)
C4B C3B O8 106.8(18)
N1 C10 N2 120.6(3)
C16 C11 C12 117.6(3)
C16 C11 N1 119.0(3)
C12 C11 N1 123.4(3)
C13 C12 C11 120.5(3)
C12 C13 C14 120.6(3)
C15 C14 O1 124.6(3)
C15 C14 C13 119.9(3)
O1 C14 C13 115.5(3)
C14 C15 C16 118.8(3)
C11 C16 C15 122.4(3)
C22 C21 C26 116.6(3)
C22 C21 N2 119.8(3)
C26 C21 N2 123.6(3)
C23 C22 C21 122.8(3)
C24 C23 C22 119.8(3)
C23 C24 O2 125.0(4)
C23 C24 C25 118.7(3)
O2 C24 C25 116.3(3)
C26 C25 C24 120.9(3)
C25 C26 C21 121.2(3)
N4 C30 N3 119.9(3)
C36 C31 C32 118.4(3)
C36 C31 N3 120.7(3)
C32 C31 N3 120.8(3)
C33 C32 C31 121.1(3)
C32 C33 C34 120.1(3)
C33 C34 C35 119.9(3)
C33 C34 O3 115.3(3)
C35 C34 O3 124.8(3)
C34 C35 C36 119.8(3)
C31 C36 C35 120.7(3)
C46 C41 C42 117.3(3)
C46 C41 N4 121.7(3)
C42 C41 N4 120.5(3)
C43 C42 C41 121.4(3)
C44 C43 C42 120.2(3)
O4 C44 C43 125.3(3)
O4 C44 C45 115.9(3)
C43 C44 C45 118.9(3)
C46 C45 C44 120.4(3)
C45 C46 C41 121.7(3)
N6 C50 N5 119.5(3)
C56 C51 C52 116.4(3)
C56 C51 N5 125.1(3)
C52 C51 N5 118.4(3)
C53 C52 C51 121.8(3)
C52 C53 C54 120.7(3)
C55 C54 O5 125.6(3)
C55 C54 C53 118.7(3)
O5 C54 C53 115.7(3)
C54 C55 C56 120.3(3)
C51 C56 C55 122.0(3)
C66 C61 C62 117.7(3)
C66 C61 N6 123.6(3)
C62 C61 N6 118.5(3)
C63 C62 C61 121.0(3)
C62 C63 C64 120.5(3)
C65 C64 O6 124.6(3)
C65 C64 C63 119.4(3)
O6 C64 C63 116.0(3)
C64 C65 C66 119.5(3)
C61 C66 C65 121.8(3)

loop_
_geom_bond_atom_site_label_1
_geom_bond_atom_site_label_2
_geom_bond_distance
Mo1 Mo2 2.0995(4)
Mo1 N3 2.131(2)
Mo1 N1 2.151(2)
Mo1 N5 2.154(2)
Mo1 O7 2.179(2)
Mo2 N4 2.122(2)
Mo2 N6 2.146(2)
Mo2 O8 2.160(2)
Mo2 N2 2.165(2)
N1 C10 1.320(4)
N1 C11 1.427(4)
N2 C10 1.327(4)
N2 C21 1.423(4)
N3 C30 1.330(4)
N3 C31 1.428(4)
N4 C30 1.325(4)
N4 C41 1.426(4)
N5 C50 1.337(4)
N5 C51 1.418(4)
N6 C50 1.322(4)
N6 C61 1.426(4)
O1 C14 1.382(4)
O1 C17 1.418(5)
O2 C24 1.374(4)
O2 C27 1.392(6)
O3 C34 1.385(4)
O3 C37 1.415(5)
O4 C44 1.375(4)
O4 C47 1.411(4)
O5 C54 1.377(4)
O5 C57 1.423(5)
O6 C64 1.383(4)
O6 C67 1.409(4)
O7 C1 1.402(4)
O8 C3A 1.40(2)
O8 C3B 1.50(3)
C1 C2 1.502(5)
C3A C4A 1.551(14)
C3B C4B 1.45(3)
C11 C16 1.377(4)
C11 C12 1.396(4)
C12 C13 1.383(4)
C13 C14 1.384(5)
C14 C15 1.375(5)
C15 C16 1.396(4)
C21 C22 1.382(4)
C21 C26 1.390(4)
C22 C23 1.378(5)
C23 C24 1.369(5)
C24 C25 1.388(5)
C25 C26 1.376(5)
C31 C36 1.384(4)
C31 C32 1.398(4)
C32 C33 1.376(4)
C33 C34 1.383(5)
C34 C35 1.384(5)
C35 C36 1.398(4)
C41 C46 1.388(4)
C41 C42 1.391(4)
C42 C43 1.388(4)
C43 C44 1.379(4)
C44 C45 1.389(5)
C45 C46 1.374(5)
C51 C56 1.381(4)
C51 C52 1.401(4)
C52 C53 1.374(5)
C53 C54 1.384(5)
C54 C55 1.371(5)
C55 C56 1.392(5)
C61 C66 1.383(4)
C61 C62 1.393(4)
C62 C63 1.376(4)
C63 C64 1.386(4)
C64 C65 1.382(4)
C65 C66 1.386(4)
